data_7712141
loop_
_publ_author_name
'Osawa, Masahisa'
'Soma, Sakie'
'Kobayashi, Hiroyuki'
'Tanaka, Yuya'
'Hoshino, Mikio'

_publ_section_title
;
 Near-white light emission from single crystals of cationic dinuclear
 gold(I) complexes with bridged diphosphine ligands.
;
_journal_name_full 'Dalton transactions (Cambridge, England : 2003)'
_journal_paper_doi 10.1039/d2dt03785h
_journal_year 2023
_chemical_formula_moiety 'C38 H38 Au2 N2 P2, 2(C H2 Cl2), 2(B F4)'
_chemical_formula_sum 'C40 H42 Au2 B2 Cl4 F8 N2 P2'
_chemical_formula_weight 1322.05
_space_group_crystal_system triclinic
_space_group_IT_number 2
_space_group_name_Hall '-P 1'
_space_group_name_H-M_alt 'P -1'
_atom_sites_solution_hydrogens geom
_audit_creation_date 2021-05-18
_audit_creation_method
;
Olex2 1.2
(compiled May 18 2018 14:05:52 for OlexSys, GUI svn.r5506)
;
_audit_update_record
;
2022-05-17 deposited with the CCDC.	2022-12-26 downloaded from the CCDC.
;
_cell_angle_alpha 96.5705(16)
_cell_angle_beta 98.6092(15)
_cell_angle_gamma 99.5936(13)
_cell_formula_units_Z 2
_cell_length_a 11.87700(18)
_cell_length_b 12.1739(2)
_cell_length_c 16.1311(4)
_cell_measurement_reflns_used 26136
_cell_measurement_temperature 93(2)
_cell_measurement_theta_max 76.4740
_cell_measurement_theta_min 2.7880
_cell_volume 2250.50(8)
_computing_cell_refinement 'CrysAlisPro 1.171.41.106a (Rigaku OD, 2021)'
_computing_data_collection 'CrysAlisPro 1.171.41.106a (Rigaku OD, 2021)'
_computing_data_reduction 'CrysAlisPro 1.171.41.106a (Rigaku OD, 2021)'
_computing_molecular_graphics 'Olex2 (Dolomanov et al., 2009)'
_computing_publication_material 'Olex2 (Dolomanov et al., 2009)'
_computing_structure_refinement 'ShelXL (Sheldrick, 2015)'
_diffrn_ambient_temperature 93(2)
_diffrn_detector 'Hybrid Pixel Array Detector'
_diffrn_detector_area_resol_mean 10.0000
_diffrn_detector_type HyPix
_diffrn_measured_fraction_theta_full 0.999
_diffrn_measured_fraction_theta_max 0.962
_diffrn_measurement_details
;
List of Runs (angles in degrees, time in seconds):

  # Type    Start    End  Width  t~exp~   \w     \q     \k     \f   Frames
#--------------------------------------------------------------------------
  1  \w     89.00 178.00   0.50    0.11    --  104.77  61.00-150.00  178
  2  \w     69.00 118.00   0.50    0.05    --   46.42 140.00-139.00   98
  3  \w     76.00 178.00   0.50    0.11    --  104.77 129.00  48.00  204
  4  \w     93.00 158.00   0.50    0.11    --  104.77  45.00 150.00  130
  5  \w     42.00 106.00   0.50    0.11    --  104.77 -94.00   0.00  128
  6  \w     32.00 115.00   0.50    0.11    --  104.77-129.00 -25.00  166
  7  \w     64.00  90.00   0.50    0.11    --  104.77-125.00-150.00   52
  8  \w     32.00  65.00   0.50    0.11    --  104.77-125.00 -60.00   66
  9  \w     32.00 102.00   0.50    0.11    --  104.77 -94.00 -30.00  140
 10  \w     26.00 103.00   0.50    0.05    --   46.42-140.00 162.00  154
 11  \w     32.00 123.00   0.50    0.11    --  104.77-140.00 162.00  182
 12  \w     20.00  96.00   0.50    0.05    --   46.42-129.00 -25.00  152
 13  \w     32.00 106.00   0.50    0.11    --  104.77 -94.00-180.00  148
 14  \w     93.00 124.00   0.50    0.11    --  104.77 -77.00 -30.00   62
 15  \w     32.00  73.00   0.50    0.11    --  104.77 -61.00-120.00   82
 16  \w     38.00  73.00   0.50    0.11    --  104.77 -61.00-180.00   70
 17  \w     37.00  64.00   0.50    0.11    --  104.77 -61.00-150.00   54
 18  \w    -28.00  23.00   0.50    0.05    --   46.42 -19.00-180.00  102
 19  \w    -28.00  23.00   0.50    0.05    --   46.42 -19.00  60.00  102
 20  \w     60.00  87.00   0.50    0.11    --  104.77 -77.00 -30.00   54
 21  \w    -19.00  29.00   0.50    0.05    --  -46.42  19.00-150.00   96
 22  \w    -19.00  29.00   0.50    0.05    --  -46.42  19.00-120.00   96
 23  \w    -19.00  29.00   0.50    0.05    --  -46.42  19.00   0.00   96
 24  \w    -70.00 -29.00   0.50    0.11    -- -102.00  61.00  90.00   82
 25  \w    -70.00 -29.00   0.50    0.11    -- -102.00  61.00  30.00   82
 26  \w    -70.00 -29.00   0.50    0.11    -- -102.00  61.00 -90.00   82
 27  \w    -70.00 -29.00   0.50    0.11    -- -102.00  61.00-150.00   82
 28  \w   -102.00 -22.00   0.50    0.05    --  -46.42 140.00-139.00  160
 29  \w   -122.00 -29.00   0.50    0.11    -- -102.00 140.00-139.00  186
 30  \w   -106.00 -29.00   0.50    0.11    -- -102.00 104.00-102.42  154
 31  \w   -106.00 -29.00   0.50    0.11    -- -102.00 104.00 -57.38  154
 32  \w    -96.00 -16.00   0.50    0.05    --  -46.42 129.00  48.00  160
 33  \w   -122.00 -29.00   0.50    0.11    -- -102.00 139.00  84.81  186
 34  \w   -115.00 -29.00   0.50    0.11    -- -102.00 129.00  48.00  172
 35  \w   -174.00 -89.00   0.50    0.11    -- -102.00 -45.00 -30.00  170
 36  \w   -174.00 -89.00   0.50    0.11    -- -102.00 -46.00  38.24  170
 37  \w   -118.00 -24.00   0.50    0.05    --  -46.42 -77.00-120.00  188
 38  \w   -175.00 -84.00   0.50    0.11    -- -102.00 -94.00 -90.00  182
 39  \w   -175.00 -72.00   0.50    0.11    -- -102.00-129.00 -25.00  206
 40  \w   -118.00 -72.00   0.50    0.05    --  -46.42-129.00 -25.00   92
 41  \w   -118.00 -64.00   0.50    0.05    --  -46.42-140.00 162.00  108
 42  \w   -173.00 -64.00   0.50    0.11    -- -102.00-140.00 162.00  218
;
_diffrn_measurement_device 'four-circle diffractometer'
_diffrn_measurement_device_type 'XtaLAB Synergy R, DW system, HyPix'
_diffrn_measurement_method '\w scans'
_diffrn_orient_matrix_type 'CrysAlisPro convention (1999,Acta A55,543-557)'
_diffrn_orient_matrix_UB_11 -0.0062617000
_diffrn_orient_matrix_UB_12 -0.0366508000
_diffrn_orient_matrix_UB_13 -0.0954617000
_diffrn_orient_matrix_UB_21 -0.0549334000
_diffrn_orient_matrix_UB_22 0.1021744000
_diffrn_orient_matrix_UB_23 -0.0197501000
_diffrn_orient_matrix_UB_31 0.1215638000
_diffrn_orient_matrix_UB_32 0.0709386000
_diffrn_orient_matrix_UB_33 0.0046297000
_diffrn_radiation_monochromator mirror
_diffrn_radiation_probe x-ray
_diffrn_radiation_type CuK\a
_diffrn_radiation_wavelength 1.54184
_diffrn_reflns_av_R_equivalents 0.0554
_diffrn_reflns_av_unetI/netI 0.0433
_diffrn_reflns_Laue_measured_fraction_full 0.999
_diffrn_reflns_Laue_measured_fraction_max 0.962
_diffrn_reflns_limit_h_max 14
_diffrn_reflns_limit_h_min -13
_diffrn_reflns_limit_k_max 15
_diffrn_reflns_limit_k_min -15
_diffrn_reflns_limit_l_max 19
_diffrn_reflns_limit_l_min -19
_diffrn_reflns_number 42133
_diffrn_reflns_point_group_measured_fraction_full 0.999
_diffrn_reflns_point_group_measured_fraction_max 0.962
_diffrn_reflns_theta_full 67.684
_diffrn_reflns_theta_max 76.519
_diffrn_reflns_theta_min 2.799
_diffrn_source 'Rotating-anode X-ray tube'
_diffrn_source_type 'Rigaku (Cu) X-ray Source'
_exptl_absorpt_coefficient_mu 15.513
_exptl_absorpt_correction_T_max 0.289
_exptl_absorpt_correction_T_min 0.265
_exptl_absorpt_correction_type multi-scan
_exptl_absorpt_process_details
;
CrysAlisPro 1.171.41.106a (Rigaku Oxford Diffraction, 2021)
Empirical absorption correction using spherical harmonics,
implemented in SCALE3 ABSPACK scaling algorithm.
;
_exptl_crystal_colour colourless
_exptl_crystal_colour_primary colourless
_exptl_crystal_density_diffrn 1.951
_exptl_crystal_description plate
_exptl_crystal_F_000 1268
_exptl_crystal_size_max 0.1
_exptl_crystal_size_mid 0.1
_exptl_crystal_size_min 0.08
_refine_diff_density_max 1.985
_refine_diff_density_min -2.236
_refine_diff_density_rms 0.175
_refine_ls_extinction_method none
_refine_ls_goodness_of_fit_ref 1.090
_refine_ls_hydrogen_treatment constr
_refine_ls_matrix_type full
_refine_ls_number_parameters 547
_refine_ls_number_reflns 9088
_refine_ls_number_restraints 0
_refine_ls_restrained_S_all 1.090
_refine_ls_R_factor_all 0.0448
_refine_ls_R_factor_gt 0.0402
_refine_ls_shift/su_max 0.001
_refine_ls_shift/su_mean 0.000
_refine_ls_structure_factor_coef Fsqd
_refine_ls_weighting_details 'w=1/[\s^2^(Fo^2^)+(0.0689P)^2^+2.6496P] where P=(Fo^2^+2Fc^2^)/3'
_refine_ls_weighting_scheme calc
_refine_ls_wR_factor_gt 0.1078
_refine_ls_wR_factor_ref 0.1117
_reflns_Friedel_coverage 0.000
_reflns_number_gt 8036
_reflns_number_total 9088
_reflns_threshold_expression 'I > 2\s(I)'
_cod_data_source_file d2dt03785h2.cif
_cod_data_source_block 210518_osawa1_2nd_auto
_cod_original_cell_volume 2250.50(7)
_cod_database_code 7712141
_shelx_shelxl_version_number 2018/3
_chemical_oxdiff_formula 'Au C N B F4 P'
_shelx_space_group_comment
;
The symmetry employed for this shelxl refinement is uniquely defined
by the following loop, which should always be used as a source of
symmetry information in preference to the above space-group names.
They are only intended as comments.
;
_shelx_estimated_absorpt_t_max 0.370
_shelx_estimated_absorpt_t_min 0.306
_diffrn_oxdiff_digest_frames
;
0121383e6b49a14413d791967783fc7066000906937
;
_reflns_odcompleteness_completeness 99.94
_reflns_odcompleteness_iscentric 1
_reflns_odcompleteness_theta 66.97
_olex2_refinement_description
;
1. Fixed Uiso
 At 1.2 times of:
  All C(H) groups, All C(H,H) groups
 At 1.5 times of:
  All C(H,H,H) groups
2.a Secondary CH2 refined with riding coordinates:
 C40(H40A,H40B), C39(H39A,H39B)
2.b Aromatic/amide H refined with riding coordinates:
 C21(H21), C10(H10), C11(H11), C24(H24), C17(H17), C3(H3), C28(H28), C12(H12),
 C22(H22), C29(H29), C5(H5), C23(H23), C15(H15), C14(H14), C9(H9), C6(H6),
 C30(H30), C16(H16), C4(H4), C27(H27)
2.c Idealised Me refined as rotating group:
 C34(H34A,H34B,H34C), C32(H32A,H32B,H32C), C38(H38A,H38B,H38C), C36(H36A,H36B,
 H36C), C33(H33A,H33B,H33C), C31(H31A,H31B,H31C)
;
_olex2_submission_special_instructions 'No special instructions were received'
_oxdiff_exptl_absorpt_empirical_details
;
Empirical correction (ABSPACK) includes:
- Absorption correction using spherical harmonics
- Frame scaling
;
_oxdiff_exptl_absorpt_empirical_full_max 3.500
_oxdiff_exptl_absorpt_empirical_full_min 0.715

loop_
_space_group_symop_operation_xyz
'x, y, z'
'-x, -y, -z'

loop_
_atom_site_label
_atom_site_type_symbol
_atom_site_fract_x
_atom_site_fract_y
_atom_site_fract_z
_atom_site_U_iso_or_equiv
_atom_site_adp_type
_atom_site_occupancy
_atom_site_site_symmetry_order
_atom_site_calc_flag
_atom_site_refinement_flags_posn
_atom_site_refinement_flags_adp
_atom_site_refinement_flags_occupancy
_atom_site_disorder_assembly
_atom_site_disorder_group
Au1 Au 0.63720(2) 0.14291(2) 0.22926(2) 0.02692(8) Uani 1 1 d . . . . .
Au2 Au 0.72490(2) 0.31362(2) 0.38304(2) 0.02565(8) Uani 1 1 d . . . . .
C21 C 0.3751(5) 0.1354(5) -0.0460(4) 0.0367(12) Uani 1 1 d . . . . .
H21 H 0.393730 0.100227 -0.096556 0.044 Uiso 1 1 calc R . . . .
Cl2 Cl 0.78331(13) 0.06832(13) 0.87524(10) 0.0453(3) Uani 1 1 d . . . . .
Cl3 Cl 0.10966(16) 0.41610(15) 0.11669(13) 0.0585(4) Uani 1 1 d . . . . .
Cl1 Cl 0.97236(14) 0.20657(15) 0.81778(13) 0.0553(4) Uani 1 1 d . . . . .
Cl4 Cl 0.16442(19) 0.61860(16) 0.04098(13) 0.0631(5) Uani 1 1 d . . . . .
C10 C 1.1225(5) 0.6898(5) 0.3926(4) 0.0366(13) Uani 1 1 d . . . . .
H10 H 1.180906 0.755335 0.409677 0.044 Uiso 1 1 calc R . . . .
F4 F 0.5187(3) 0.1478(3) 0.7786(3) 0.0539(10) Uani 1 1 d . . . . .
C18 C 0.6358(4) 0.4023(4) 0.1692(3) 0.0274(10) Uani 1 1 d . . . . .
C11 C 1.1479(5) 0.5945(5) 0.3497(4) 0.0395(13) Uani 1 1 d . . . . .
H11 H 1.223877 0.593704 0.338014 0.047 Uiso 1 1 calc R . . . .
C24 C 0.3169(5) 0.2371(5) 0.1006(4) 0.0352(12) Uani 1 1 d . . . . .
H24 H 0.297171 0.272403 0.150667 0.042 Uiso 1 1 calc R . . . .
C20 C 0.4638(5) 0.1793(4) 0.0223(4) 0.0341(12) Uani 1 1 d . . . . .
C34 C 0.3768(5) 0.1351(5) 0.2954(4) 0.0398(13) Uani 1 1 d . . . . .
H34A H 0.358335 0.115661 0.233643 0.060 Uiso 1 1 calc GR . . . .
H34B H 0.311472 0.101538 0.320539 0.060 Uiso 1 1 calc GR . . . .
H34C H 0.446090 0.106229 0.316945 0.060 Uiso 1 1 calc GR . . . .
C17 C 0.5833(5) 0.4641(4) 0.1116(4) 0.0302(11) Uani 1 1 d . . . . .
H17 H 0.503357 0.440638 0.088271 0.036 Uiso 1 1 calc R . . . .
F1 F 0.4240(3) 0.2812(3) 0.7306(3) 0.0480(9) Uani 1 1 d . . . . .
C3 C 1.0137(5) 0.1303(5) 0.2395(4) 0.0354(12) Uani 1 1 d . . . . .
H3 H 1.062055 0.088170 0.269652 0.043 Uiso 1 1 calc R . . . .
C28 C 0.3713(6) 0.4246(6) 0.4084(4) 0.0461(15) Uani 1 1 d . . . . .
H28 H 0.338765 0.455073 0.454172 0.055 Uiso 1 1 calc R . . . .
C2 C 0.9703(4) 0.2121(4) 0.2848(4) 0.0291(11) Uani 1 1 d . . . . .
C19 C 0.4327(4) 0.2293(4) 0.0967(3) 0.0282(10) Uani 1 1 d . . . . .
C12 C 1.0612(4) 0.5002(4) 0.3240(4) 0.0319(11) Uani 1 1 d . . . . .
H12 H 1.078542 0.434209 0.295252 0.038 Uiso 1 1 calc R . . . .
F7 F 0.8901(3) 0.0289(3) 0.6146(3) 0.0503(9) Uani 1 1 d . . . . .
F3 F 0.5463(3) 0.3201(3) 0.8579(2) 0.0471(8) Uani 1 1 d . . . . .
C7 C 0.9491(4) 0.5006(4) 0.3397(3) 0.0274(10) Uani 1 1 d . . . . .
C22 C 0.2607(5) 0.1414(5) -0.0425(4) 0.0387(13) Uani 1 1 d . . . . .
H22 H 0.202235 0.110325 -0.090137 0.046 Uiso 1 1 calc R . . . .
C29 C 0.4395(6) 0.4952(6) 0.3666(4) 0.0453(14) Uani 1 1 d . . . . .
H29 H 0.452788 0.574391 0.383088 0.054 Uiso 1 1 calc R . . . .
C5 C 0.9198(5) 0.1693(5) 0.1070(4) 0.0336(11) Uani 1 1 d . . . . .
H5 H 0.901863 0.153647 0.046914 0.040 Uiso 1 1 calc R . . . .
F2 F 0.6192(3) 0.2994(3) 0.7354(2) 0.0426(8) Uani 1 1 d . . . . .
C23 C 0.2308(5) 0.1925(5) 0.0302(4) 0.0375(13) Uani 1 1 d . . . . .
H23 H 0.152157 0.197265 0.032150 0.045 Uiso 1 1 calc R . . . .
C40 C 0.2208(7) 0.5256(7) 0.1043(5) 0.0570(18) Uani 1 1 d . . . . .
H40A H 0.258593 0.567289 0.160612 0.068 Uiso 1 1 calc R . . . .
H40B H 0.280120 0.493297 0.077711 0.068 Uiso 1 1 calc R . . . .
P1 P 0.54163(10) 0.27899(10) 0.19258(8) 0.0258(3) Uani 1 1 d . . . . .
P2 P 0.83436(10) 0.38226(10) 0.29125(8) 0.0244(2) Uani 1 1 d . . . . .
C8 C 0.9240(5) 0.5967(4) 0.3855(4) 0.0307(11) Uani 1 1 d . . . . .
F6 F 0.7822(3) -0.1125(3) 0.5158(2) 0.0392(7) Uani 1 1 d . . . . .
C13 C 0.7535(4) 0.4402(4) 0.2061(3) 0.0252(10) Uani 1 1 d . . . . .
F5 F 0.7046(3) 0.0365(3) 0.5641(3) 0.0472(9) Uani 1 1 d . . . . .
N1 N 0.7204(4) 0.0167(4) 0.2640(3) 0.0325(10) Uani 1 1 d . . . . .
N2 N 0.6259(4) 0.2497(4) 0.4677(3) 0.0292(9) Uani 1 1 d . . . . .
C15 C 0.7629(5) 0.5903(4) 0.1188(4) 0.0337(12) Uani 1 1 d . . . . .
H15 H 0.807385 0.651799 0.099770 0.040 Uiso 1 1 calc R . . . .
C14 C 0.8163(5) 0.5331(4) 0.1771(3) 0.0306(11) Uani 1 1 d . . . . .
H14 H 0.896869 0.556447 0.198286 0.037 Uiso 1 1 calc R . . . .
C32 C 0.8047(5) 0.6018(5) 0.4058(4) 0.0405(13) Uani 1 1 d . . . . .
H32A H 0.750515 0.599933 0.353298 0.061 Uiso 1 1 calc GR . . . .
H32B H 0.807736 0.671640 0.443610 0.061 Uiso 1 1 calc GR . . . .
H32C H 0.778578 0.537141 0.433725 0.061 Uiso 1 1 calc GR . . . .
C1 C 0.9002(4) 0.2754(4) 0.2380(4) 0.0279(10) Uani 1 1 d . . . . .
C9 C 1.0118(5) 0.6901(4) 0.4108(4) 0.0337(11) Uani 1 1 d . . . . .
H9 H 0.995999 0.755788 0.441220 0.040 Uiso 1 1 calc R . . . .
C26 C 0.3992(5) 0.2613(5) 0.3187(4) 0.0335(11) Uani 1 1 d . . . . .
C25 C 0.4699(4) 0.3338(5) 0.2763(4) 0.0303(11) Uani 1 1 d . . . . .
C6 C 0.8769(5) 0.2529(4) 0.1495(3) 0.0304(11) Uani 1 1 d . . . . .
H6 H 0.830786 0.296157 0.118370 0.037 Uiso 1 1 calc R . . . .
C30 C 0.4880(5) 0.4509(5) 0.3012(4) 0.0329(11) Uani 1 1 d . . . . .
H30 H 0.534279 0.499874 0.272540 0.040 Uiso 1 1 calc R . . . .
C35 C 0.7680(4) -0.0485(4) 0.2883(4) 0.0309(11) Uani 1 1 d . . . . .
B1 B 0.5265(6) 0.2627(6) 0.7763(5) 0.0385(14) Uani 1 1 d . . . . .
C37 C 0.5694(4) 0.2069(4) 0.5084(3) 0.0294(11) Uani 1 1 d . . . . .
C38 C 0.4956(5) 0.1530(5) 0.5620(4) 0.0359(12) Uani 1 1 d . . . . .
H38A H 0.445164 0.085207 0.529263 0.054 Uiso 1 1 calc GR . . . .
H38B H 0.448064 0.205203 0.582550 0.054 Uiso 1 1 calc GR . . . .
H38C H 0.543954 0.132297 0.610353 0.054 Uiso 1 1 calc GR . . . .
F8 F 0.8379(4) 0.0597(3) 0.4782(3) 0.0550(10) Uani 1 1 d . . . . .
C16 C 0.6459(5) 0.5597(4) 0.0875(4) 0.0336(11) Uani 1 1 d . . . . .
H16 H 0.608475 0.602728 0.050228 0.040 Uiso 1 1 calc R . . . .
B2 B 0.8047(6) 0.0024(5) 0.5426(4) 0.0340(13) Uani 1 1 d . . . . .
C4 C 0.9896(5) 0.1074(5) 0.1522(4) 0.0353(12) Uani 1 1 d . . . . .
H4 H 1.020341 0.049900 0.123209 0.042 Uiso 1 1 calc R . . . .
C36 C 0.8288(5) -0.1324(5) 0.3212(4) 0.0399(13) Uani 1 1 d . . . . .
H36A H 0.803210 -0.204135 0.283400 0.060 Uiso 1 1 calc GR . . . .
H36B H 0.811980 -0.142251 0.377800 0.060 Uiso 1 1 calc GR . . . .
H36C H 0.912461 -0.107599 0.324578 0.060 Uiso 1 1 calc GR . . . .
C33 C 0.5865(5) 0.1703(5) 0.0141(4) 0.0383(12) Uani 1 1 d . . . . .
H33A H 0.587165 0.125979 -0.040447 0.058 Uiso 1 1 calc GR . . . .
H33B H 0.619767 0.133300 0.060202 0.058 Uiso 1 1 calc GR . . . .
H33C H 0.632522 0.245832 0.017185 0.058 Uiso 1 1 calc GR . . . .
C39 C 0.8218(6) 0.1505(5) 0.7972(4) 0.0430(14) Uani 1 1 d . . . . .
H39A H 0.777808 0.212766 0.796224 0.052 Uiso 1 1 calc R . . . .
H39B H 0.801084 0.103510 0.740846 0.052 Uiso 1 1 calc R . . . .
C27 C 0.3504(6) 0.3089(6) 0.3832(4) 0.0429(14) Uani 1 1 d . . . . .
H27 H 0.301316 0.261375 0.411110 0.052 Uiso 1 1 calc R . . . .
C31 C 0.9953(5) 0.2304(5) 0.3801(4) 0.0343(12) Uani 1 1 d . . . . .
H31A H 0.922487 0.214859 0.401939 0.051 Uiso 1 1 calc GR . . . .
H31B H 1.033658 0.308615 0.400370 0.051 Uiso 1 1 calc GR . . . .
H31C H 1.046131 0.179689 0.400007 0.051 Uiso 1 1 calc GR . . . .

loop_
_atom_site_aniso_label
_atom_site_aniso_U_11
_atom_site_aniso_U_22
_atom_site_aniso_U_33
_atom_site_aniso_U_23
_atom_site_aniso_U_13
_atom_site_aniso_U_12
Au1 0.02811(12) 0.02119(12) 0.02811(13) 0.00368(8) -0.00043(9) -0.00028(8)
Au2 0.02607(12) 0.02391(12) 0.02493(13) 0.00423(8) 0.00205(8) 0.00048(8)
C21 0.045(3) 0.029(3) 0.029(3) 0.002(2) -0.004(2) -0.003(2)
Cl2 0.0442(7) 0.0450(8) 0.0427(8) 0.0010(6) 0.0054(6) 0.0022(6)
Cl3 0.0552(9) 0.0495(9) 0.0677(12) 0.0079(8) 0.0156(8) -0.0035(7)
Cl1 0.0449(8) 0.0531(9) 0.0642(11) 0.0042(8) 0.0110(7) 0.0000(7)
Cl4 0.0812(12) 0.0530(10) 0.0561(11) 0.0113(8) 0.0123(9) 0.0131(9)
C10 0.034(3) 0.025(2) 0.043(3) 0.008(2) -0.009(2) -0.003(2)
F4 0.056(2) 0.0346(18) 0.068(3) 0.0118(18) 0.008(2) -0.0009(16)
C18 0.027(2) 0.027(2) 0.024(2) 0.0017(19) 0.0006(19) 0.0000(19)
C11 0.025(3) 0.030(3) 0.057(4) 0.006(3) -0.002(2) -0.003(2)
C24 0.029(3) 0.035(3) 0.038(3) 0.008(2) 0.003(2) -0.004(2)
C20 0.039(3) 0.024(2) 0.033(3) 0.006(2) -0.005(2) -0.003(2)
C34 0.042(3) 0.037(3) 0.037(3) 0.010(2) 0.007(2) -0.006(2)
C17 0.030(2) 0.024(2) 0.033(3) 0.006(2) -0.001(2) 0.0018(19)
F1 0.0333(17) 0.058(2) 0.050(2) 0.0052(18) 0.0002(15) 0.0080(15)
C3 0.034(3) 0.027(3) 0.046(3) 0.011(2) 0.005(2) 0.005(2)
C28 0.054(4) 0.051(4) 0.043(4) 0.012(3) 0.021(3) 0.021(3)
C2 0.022(2) 0.029(2) 0.034(3) 0.003(2) 0.0032(19) -0.0018(18)
C19 0.029(2) 0.023(2) 0.030(3) 0.006(2) 0.001(2) 0.0003(19)
C12 0.030(3) 0.027(2) 0.035(3) 0.003(2) -0.002(2) 0.003(2)
F7 0.049(2) 0.046(2) 0.047(2) -0.0002(17) -0.0124(17) 0.0073(16)
F3 0.0445(19) 0.051(2) 0.042(2) 0.0030(16) 0.0047(16) 0.0037(16)
C7 0.029(2) 0.020(2) 0.029(3) 0.0041(19) -0.004(2) -0.0006(18)
C22 0.040(3) 0.029(3) 0.039(3) 0.007(2) -0.007(2) -0.007(2)
C29 0.052(4) 0.040(3) 0.046(4) 0.003(3) 0.014(3) 0.014(3)
C5 0.036(3) 0.034(3) 0.027(3) 0.001(2) 0.004(2) 0.000(2)
F2 0.0339(17) 0.0443(19) 0.047(2) 0.0072(16) 0.0091(15) -0.0016(14)
C23 0.029(3) 0.038(3) 0.040(3) 0.015(2) -0.004(2) -0.006(2)
C40 0.062(4) 0.052(4) 0.050(4) 0.005(3) 0.004(3) -0.003(3)
P1 0.0249(6) 0.0225(6) 0.0274(7) 0.0055(5) -0.0002(5) -0.0004(4)
P2 0.0242(6) 0.0217(5) 0.0248(6) 0.0037(5) 0.0012(5) -0.0003(4)
C8 0.035(3) 0.025(2) 0.029(3) 0.005(2) 0.003(2) 0.000(2)
F6 0.0432(18) 0.0276(15) 0.043(2) 0.0032(14) 0.0035(15) 0.0011(13)
C13 0.027(2) 0.022(2) 0.026(3) 0.0024(19) 0.0044(19) 0.0031(18)
F5 0.0378(18) 0.0357(18) 0.068(3) 0.0066(17) 0.0097(17) 0.0058(14)
N1 0.035(2) 0.023(2) 0.035(3) 0.0028(18) -0.0014(19) 0.0009(18)
N2 0.028(2) 0.032(2) 0.026(2) 0.0052(18) 0.0028(17) 0.0011(17)
C15 0.038(3) 0.027(2) 0.034(3) 0.009(2) 0.004(2) -0.004(2)
C14 0.033(3) 0.026(2) 0.030(3) 0.006(2) 0.001(2) -0.002(2)
C32 0.043(3) 0.030(3) 0.047(4) -0.002(2) 0.013(3) 0.004(2)
C1 0.022(2) 0.022(2) 0.036(3) 0.003(2) 0.000(2) -0.0030(18)
C9 0.041(3) 0.025(2) 0.029(3) 0.003(2) -0.002(2) -0.002(2)
C26 0.028(3) 0.037(3) 0.034(3) 0.008(2) 0.002(2) 0.003(2)
C25 0.026(2) 0.033(3) 0.031(3) 0.009(2) 0.003(2) 0.004(2)
C6 0.033(3) 0.025(2) 0.030(3) 0.001(2) 0.000(2) 0.002(2)
C30 0.035(3) 0.032(3) 0.032(3) 0.007(2) 0.005(2) 0.005(2)
C35 0.031(3) 0.024(2) 0.034(3) 0.003(2) 0.001(2) -0.001(2)
B1 0.029(3) 0.036(3) 0.047(4) 0.006(3) 0.003(3) -0.001(2)
C37 0.025(2) 0.032(3) 0.027(3) -0.002(2) 0.001(2) 0.001(2)
C38 0.035(3) 0.041(3) 0.030(3) 0.009(2) 0.007(2) -0.002(2)
F8 0.089(3) 0.0308(18) 0.045(2) 0.0090(16) 0.025(2) -0.0026(18)
C16 0.038(3) 0.027(2) 0.033(3) 0.007(2) -0.002(2) 0.005(2)
B2 0.039(3) 0.025(3) 0.037(3) 0.007(2) 0.007(3) 0.003(2)
C4 0.035(3) 0.031(3) 0.040(3) 0.000(2) 0.011(2) 0.007(2)
C36 0.037(3) 0.034(3) 0.048(4) 0.010(3) 0.003(3) 0.008(2)
C33 0.041(3) 0.035(3) 0.038(3) 0.006(2) 0.006(2) 0.003(2)
C39 0.047(3) 0.041(3) 0.038(3) 0.003(3) 0.002(3) 0.007(3)
C27 0.043(3) 0.052(4) 0.038(3) 0.017(3) 0.013(3) 0.007(3)
C31 0.044(3) 0.032(3) 0.029(3) 0.011(2) 0.005(2) 0.010(2)

loop_
_atom_type_symbol
_atom_type_description
_atom_type_scat_dispersion_real
_atom_type_scat_dispersion_imag
_atom_type_scat_source
C C 0.0181 0.0091 'International Tables Vol C Tables 4.2.6.8 and 6.1.1.4'
H H 0.0000 0.0000 'International Tables Vol C Tables 4.2.6.8 and 6.1.1.4'
Au Au -4.4197 7.2980 'International Tables Vol C Tables 4.2.6.8 and 6.1.1.4'
B B 0.0090 0.0039 'International Tables Vol C Tables 4.2.6.8 and 6.1.1.4'
Cl Cl 0.3639 0.7018 'International Tables Vol C Tables 4.2.6.8 and 6.1.1.4'
F F 0.0727 0.0534 'International Tables Vol C Tables 4.2.6.8 and 6.1.1.4'
N N 0.0311 0.0180 'International Tables Vol C Tables 4.2.6.8 and 6.1.1.4'
P P 0.2955 0.4335 'International Tables Vol C Tables 4.2.6.8 and 6.1.1.4'

loop_
_geom_angle_atom_site_label_1
_geom_angle_atom_site_label_2
_geom_angle_atom_site_label_3
_geom_angle
_geom_angle_site_symmetry_1
_geom_angle_site_symmetry_3
_geom_angle_publ_flag
P1 Au1 Au2 80.69(3) . . ?
N1 Au1 Au2 99.45(13) . . ?
N1 Au1 P1 178.39(13) . . ?
P2 Au2 Au1 78.71(3) . . ?
N2 Au2 Au1 101.32(12) . . ?
N2 Au2 P2 179.37(13) . . ?
C22 C21 C20 121.9(6) . . ?
C11 C10 C9 120.3(5) . . ?
C17 C18 P1 115.7(4) . . ?
C17 C18 C13 119.0(5) . . ?
C13 C18 P1 125.3(4) . . ?
C10 C11 C12 119.1(5) . . ?
C23 C24 C19 119.5(6) . . ?
C21 C20 C19 117.5(5) . . ?
C21 C20 C33 119.2(6) . . ?
C19 C20 C33 123.2(5) . . ?
C16 C17 C18 121.5(5) . . ?
C4 C3 C2 122.7(5) . . ?
C29 C28 C27 119.9(6) . . ?
C3 C2 C1 117.4(5) . . ?
C3 C2 C31 120.5(5) . . ?
C1 C2 C31 122.1(5) . . ?
C24 C19 C20 121.0(5) . . ?
C24 C19 P1 118.3(4) . . ?
C20 C19 P1 120.7(4) . . ?
C11 C12 C7 121.2(5) . . ?
C12 C7 P2 119.1(4) . . ?
C12 C7 C8 119.7(5) . . ?
C8 C7 P2 121.0(4) . . ?
C21 C22 C23 120.4(5) . . ?
C30 C29 C28 120.0(6) . . ?
C6 C5 C4 119.8(5) . . ?
C22 C23 C24 119.7(6) . . ?
Cl4 C40 Cl3 110.6(5) . . ?
C18 P1 Au1 113.32(17) . . ?
C18 P1 C19 105.8(2) . . ?
C19 P1 Au1 111.37(17) . . ?
C25 P1 Au1 112.70(18) . . ?
C25 P1 C18 104.7(2) . . ?
C25 P1 C19 108.5(2) . . ?
C7 P2 Au2 113.52(18) . . ?
C7 P2 C13 102.8(2) . . ?
C7 P2 C1 108.1(2) . . ?
C13 P2 Au2 113.72(16) . . ?
C1 P2 Au2 112.57(17) . . ?
C1 P2 C13 105.4(2) . . ?
C7 C8 C32 122.3(5) . . ?
C9 C8 C7 118.4(5) . . ?
C9 C8 C32 119.3(5) . . ?
C18 C13 P2 126.2(4) . . ?
C18 C13 C14 118.2(5) . . ?
C14 C13 P2 115.6(4) . . ?
C35 N1 Au1 175.4(5) . . ?
C37 N2 Au2 173.9(4) . . ?
C14 C15 C16 121.0(5) . . ?
C15 C14 C13 121.2(5) . . ?
C2 C1 P2 121.2(4) . . ?
C6 C1 C2 119.8(5) . . ?
C6 C1 P2 118.9(4) . . ?
C8 C9 C10 121.3(5) . . ?
C25 C26 C34 121.9(5) . . ?
C27 C26 C34 119.7(5) . . ?
C27 C26 C25 118.4(5) . . ?
C26 C25 P1 121.7(4) . . ?
C30 C25 P1 119.1(4) . . ?
C30 C25 C26 119.2(5) . . ?
C5 C6 C1 120.9(5) . . ?
C29 C30 C25 120.8(5) . . ?
N1 C35 C36 178.9(7) . . ?
F4 B1 F2 108.2(5) . . ?
F1 B1 F4 109.1(5) . . ?
F1 B1 F2 109.4(5) . . ?
F3 B1 F4 110.0(6) . . ?
F3 B1 F1 110.5(5) . . ?
F3 B1 F2 109.6(5) . . ?
N2 C37 C38 179.0(6) . . ?
C15 C16 C17 118.8(5) . . ?
F7 B2 F5 107.6(5) . . ?
F6 B2 F7 110.0(5) . . ?
F6 B2 F5 109.8(5) . . ?
F8 B2 F7 110.9(5) . . ?
F8 B2 F6 110.1(5) . . ?
F8 B2 F5 108.4(5) . . ?
C3 C4 C5 119.3(5) . . ?
Cl2 C39 Cl1 110.8(4) . . ?
C26 C27 C28 121.7(6) . . ?

loop_
_geom_bond_atom_site_label_1
_geom_bond_atom_site_label_2
_geom_bond_distance
_geom_bond_site_symmetry_2
_geom_bond_publ_flag
Au1 Au2 2.9803(3) . ?
Au1 P1 2.2435(12) . ?
Au1 N1 2.046(5) . ?
Au2 P2 2.2535(12) . ?
Au2 N2 2.067(4) . ?
C21 C20 1.393(8) . ?
C21 C22 1.382(9) . ?
Cl2 C39 1.762(7) . ?
Cl3 C40 1.764(8) . ?
Cl1 C39 1.772(7) . ?
Cl4 C40 1.757(9) . ?
C10 C11 1.382(9) . ?
C10 C9 1.390(9) . ?
F4 B1 1.392(8) . ?
C18 C17 1.401(7) . ?
C18 P1 1.829(5) . ?
C18 C13 1.412(7) . ?
C11 C12 1.385(7) . ?
C24 C19 1.406(8) . ?
C24 C23 1.399(8) . ?
C20 C19 1.409(8) . ?
C20 C33 1.504(8) . ?
C34 C26 1.507(8) . ?
C17 C16 1.400(7) . ?
F1 B1 1.392(8) . ?
C3 C2 1.381(8) . ?
C3 C4 1.381(9) . ?
C28 C29 1.383(9) . ?
C28 C27 1.390(10) . ?
C2 C1 1.419(7) . ?
C2 C31 1.505(8) . ?
C19 P1 1.833(5) . ?
C12 C7 1.393(8) . ?
F7 B2 1.391(8) . ?
F3 B1 1.385(8) . ?
C7 P2 1.820(5) . ?
C7 C8 1.411(8) . ?
C22 C23 1.385(9) . ?
C29 C30 1.375(9) . ?
C5 C6 1.373(8) . ?
C5 C4 1.393(8) . ?
F2 B1 1.403(8) . ?
P1 C25 1.822(6) . ?
P2 C13 1.832(5) . ?
P2 C1 1.824(5) . ?
C8 C32 1.511(8) . ?
C8 C9 1.384(7) . ?
F6 B2 1.385(7) . ?
C13 C14 1.414(7) . ?
F5 B2 1.401(8) . ?
N1 C35 1.122(7) . ?
N2 C37 1.116(7) . ?
C15 C14 1.375(8) . ?
C15 C16 1.378(8) . ?
C1 C6 1.399(8) . ?
C26 C25 1.419(8) . ?
C26 C27 1.383(9) . ?
C25 C30 1.407(8) . ?
C35 C36 1.450(8) . ?
C37 C38 1.453(7) . ?
F8 B2 1.385(7) . ?
